data_7012410
loop_
_publ_author_name
'Caltagirone, Claudia'
'Bencini, Andrea'
'Demartin, Francesco'
'Devillanova, Francesco A.'
'Garau, Alessandra'
'Isaia, Francesco'
'Lippolis, Vito'
'Mariani, Palma'
'Papke, Ulrich'
'Tei, Lorenzo'
'Verani, Gaetano'

_publ_section_title
;
 Redox chemosensors: coordination chemistry towards CuII, ZnII, CdII,
 HgII, and PbII of 1-aza-4,10-dithia-7-oxacyclododecane ([12]aneNS2O)
 and its N-ferrocenylmethyl derivativeElectronic supplementary
 information (ESI) available: synthetic details including analytical
 and spectroscopic data for the isolated complexes. Ortep views of the
 coordination sphere around the metal centres in 1, 2 and 5. See
 http://www.rsc.org/suppdata/dt/b2/b210806m/
;
_journal_issue 5
_journal_name_full 'Dalton Transactions'
_journal_page_first 901
_journal_paper_doi 10.1039/b210806m
_journal_year 2003
_chemical_formula_analytical 'C23 H37 Cd Fe N3 O8 S2'
_chemical_formula_sum 'C23 H37 Cd Fe N3 O8 S2'
_chemical_formula_weight 715.93
_chemical_name_systematic
;
?
;
_space_group_IT_number 19
_symmetry_cell_setting orthorhombic
_symmetry_space_group_name_Hall 'P 2ac 2ab'
_symmetry_space_group_name_H-M 'P 21 21 21'
_atom_sites_solution_hydrogens geom
_atom_sites_solution_primary direct
_atom_sites_solution_secondary difmap
_audit_creation_method SHELXL
_cell_angle_alpha 90.00
_cell_angle_beta 90.00
_cell_angle_gamma 90.00
_cell_formula_units_Z 4
_cell_length_a 12.1242(9)
_cell_length_b 13.6318(10)
_cell_length_c 18.1656(14)
_cell_measurement_reflns_used 942
_cell_measurement_temperature 293(2)
_cell_measurement_theta_max 22.24
_cell_measurement_theta_min 4.42
_cell_volume 3002.3(4)
_computing_structure_refinement 'SHELXL-93 (Sheldrick, 1993)'
_diffrn_ambient_temperature 293(2)
_diffrn_measurement_device 'SMART CCD DIFFRACTOMETER'
_diffrn_measurement_method omega
_diffrn_radiation_monochromator graphite
_diffrn_radiation_source 'fine-focus sealed tube'
_diffrn_radiation_type MoK\a
_diffrn_radiation_wavelength 0.71073
_diffrn_reflns_av_R_equivalents 0.0378
_diffrn_reflns_av_sigmaI/netI 0.0691
_diffrn_reflns_limit_h_max 14
_diffrn_reflns_limit_h_min 0
_diffrn_reflns_limit_k_max 16
_diffrn_reflns_limit_k_min 0
_diffrn_reflns_limit_l_max 22
_diffrn_reflns_limit_l_min -22
_diffrn_reflns_number 28172
_diffrn_reflns_theta_max 26.01
_diffrn_reflns_theta_min 1.87
_exptl_absorpt_coefficient_mu 1.378
_exptl_absorpt_correction_T_max 1.00
_exptl_absorpt_correction_T_min 0.80
_exptl_absorpt_correction_type SADABS
_exptl_crystal_colour yellow-orange
_exptl_crystal_density_diffrn 1.584
_exptl_crystal_description prism
_exptl_crystal_F_000 1464
_exptl_crystal_size_max 0.25
_exptl_crystal_size_mid 0.12
_exptl_crystal_size_min 0.08
_refine_diff_density_max 0.474
_refine_diff_density_min -0.288
_refine_diff_density_rms 0.087
_refine_ls_abs_structure_details 'Flack H D (1983), Acta Cryst. A39, 876-881'
_refine_ls_abs_structure_Flack -0.01(3)
_refine_ls_extinction_method none
_refine_ls_goodness_of_fit_all 1.022
_refine_ls_goodness_of_fit_obs 1.153
_refine_ls_matrix_type full
_refine_ls_number_parameters 406
_refine_ls_number_reflns 5895
_refine_ls_number_restraints 0
_refine_ls_restrained_S_all 1.022
_refine_ls_restrained_S_obs 1.153
_refine_ls_R_factor_all 0.0494
_refine_ls_R_factor_obs 0.0350
_refine_ls_shift/esd_max 0.595
_refine_ls_shift/esd_mean 0.358
_refine_ls_structure_factor_coef Fsqd
_refine_ls_weighting_details 'w=1/[\s^2^(Fo^2^)+(0.0590P)^2^+0.0000P] where P=(Fo^2^+2Fc^2^)/3'
_refine_ls_weighting_scheme calc
_refine_ls_wR_factor_all 0.1003
_refine_ls_wR_factor_obs 0.0982
_reflns_number_observed 4522
_reflns_number_total 5895
_reflns_observed_criterion >2sigma(I)
_cod_data_source_file b210806m.txt
_cod_data_source_block da200
_cod_depositor_comments
;
The following automatic conversions were performed:

'_symmetry_cell_setting' tag value 'othorhombic' was replaced with
'orthorhombic' value as specified in the replacement file
'/home/robertas/cod-tools/perl-scripts/inputs/replacement_values.lst'.

Automatic conversion script
Id: cif_fix_values 3143 2015-03-26 13:38:13Z robertas 

The following automatic conversions were performed:

'_refine_ls_weighting_scheme' value 'calc
w=1/[\s^2^(Fo^2^)+(0.0590P)^2^+0.0000P] where P=(Fo^2^+2Fc^2^)/3' was
changed to 'calc'. New tag '_refine_ls_weighting_details' was
created. The value of the new tag was set to
'w=1/[\s^2^(Fo^2^)+(0.0590P)^2^+0.0000P] where P=(Fo^2^+2Fc^2^)/3'.

Automatic conversion script
Id: cif_fix_values 3143 2015-03-26 13:38:13Z robertas 
;
_cod_original_sg_symbol_H-M P212121
_cod_database_code 7012410

loop_
_symmetry_equiv_pos_as_xyz
'x, y, z'
'-x+1/2, -y, z+1/2'
'x+1/2, -y+1/2, -z'
'-x, y+1/2, -z+1/2'

loop_
_atom_site_aniso_label
_atom_site_aniso_U_11
_atom_site_aniso_U_22
_atom_site_aniso_U_33
_atom_site_aniso_U_23
_atom_site_aniso_U_13
_atom_site_aniso_U_12
Cd 0.0447(2) 0.0474(2) 0.0602(2) 0.0049(2) -0.0044(2) -0.0038(2)
Fe 0.0809(6) 0.0380(4) 0.1098(7) -0.0166(5) -0.0398(5) 0.0106(4)
S4 0.0933(11) 0.1094(15) 0.0558(9) -0.0024(9) -0.0021(8) -0.0114(10)
S10 0.0568(8) 0.0761(10) 0.0889(12) 0.0331(9) -0.0007(8) -0.0016(7)
OS 0.446(32) 0.274(20) 0.219(17) 0.122(16) 0.006(17) 0.051(23)
O7 0.080(3) 0.045(2) 0.103(4) -0.021(2) -0.004(2) -0.001(2)
O21 0.167(8) 0.275(13) 0.164(8) -0.038(8) 0.059(7) -0.051(8)
O22 0.123(4) 0.170(6) 0.102(4) -0.044(4) 0.015(4) -0.090(5)
O23 0.079(3) 0.107(4) 0.149(5) -0.029(4) -0.023(3) -0.026(3)
O31 0.073(3) 0.098(3) 0.079(3) 0.031(3) 0.014(2) 0.023(3)
O32 0.066(2) 0.067(3) 0.087(3) 0.022(2) 0.002(2) 0.003(2)
O33 0.128(4) 0.083(3) 0.158(6) 0.046(4) 0.061(4) 0.054(3)
N1 0.043(2) 0.035(2) 0.067(3) -0.002(2) 0.003(2) -0.002(2)
N2 0.050(3) 0.104(4) 0.060(4) -0.007(3) -0.002(3) -0.015(3)
N3 0.052(3) 0.056(3) 0.102(5) 0.025(3) 0.012(3) 0.008(2)
C1S 0.124(11) 0.274(21) 0.233(19) 0.169(18) -0.012(11) 0.011(12)
C2 0.055(3) 0.061(3) 0.067(4) -0.010(3) 0.012(3) -0.011(3)
C2S 0.176(18) 0.224(23) 0.356(35) 0.108(23) 0.069(21) 0.101(17)
C3 0.103(5) 0.068(4) 0.085(5) 0.010(4) 0.024(4) -0.017(4)
C3S 0.249(29) 0.430(57) 0.306(39) 0.215(41) -0.061(27) -0.114(34)
C4S 0.262(30) 0.416(50) 0.210(25) -0.033(29) 0.032(21) -0.117(31)
C5 0.122(7) 0.109(7) 0.095(6) -0.049(5) 0.017(5) -0.005(6)
C6 0.122(7) 0.083(5) 0.108(6) -0.052(5) -0.026(5) 0.003(5)
C8 0.102(5) 0.043(3) 0.139(7) 0.001(4) -0.040(5) -0.009(3)
C9 0.080(5) 0.044(3) 0.143(7) 0.018(4) -0.029(4) 0.003(3)
C11 0.073(3) 0.066(4) 0.067(3) 0.008(4) -0.008(3) 0.000(4)
C12 0.052(3) 0.051(3) 0.075(4) -0.003(3) -0.020(3) 0.001(2)
C13 0.048(3) 0.034(3) 0.083(4) -0.010(3) -0.008(3) 0.000(2)
C14 0.050(3) 0.037(2) 0.079(4) -0.010(2) -0.013(3) 0.004(2)
C15 0.091(4) 0.052(3) 0.090(5) -0.014(3) -0.036(4) 0.017(3)
C16 0.073(4) 0.055(4) 0.144(8) -0.023(4) -0.050(5) 0.011(3)
C17 0.064(4) 0.052(4) 0.196(11) -0.016(5) -0.021(5) -0.018(3)
C18 0.064(4) 0.052(3) 0.112(6) -0.009(3) -0.008(4) -0.010(3)
C19 0.370(34) 0.110(14) 0.233(20) -0.102(16) -0.175(24) 0.148(18)
C20 0.257(24) 0.125(13) 0.245(22) 0.018(16) 0.103(21) 0.128(15)
C21 0.100(7) 0.073(7) 0.283(20) -0.064(10) -0.060(10) 0.054(6)
C22 0.163(11) 0.104(9) 0.159(11) 0.018(8) -0.051(9) 0.073(9)
C23 0.142(10) 0.034(4) 0.383(29) 0.007(11) -0.092(16) 0.021(5)

loop_
_atom_site_label
_atom_site_type_symbol
_atom_site_fract_x
_atom_site_fract_y
_atom_site_fract_z
_atom_site_U_iso_or_equiv
_atom_site_thermal_displace_type
_atom_site_occupancy
_atom_site_calc_flag
_atom_site_refinement_flags
_atom_site_disorder_group
Cd Cd 0.01250(3) 0.25811(3) 0.86505(2) 0.05078(12) Uani 1 d . .
Fe Fe 0.23915(8) 0.65173(6) 0.96884(6) 0.0762(3) Uani 1 d . .
S4 S 0.0966(2) 0.2813(2) 0.73219(9) 0.0862(5) Uani 1 d . .
S10 S 0.04699(12) 0.17160(12) 0.99395(10) 0.0739(5) Uani 1 d . .
OS O 0.5921(23) 0.4254(16) 0.6979(10) 0.313(11) Uani 0.80 d P .
O7 O 0.1428(4) 0.1132(3) 0.8420(3) 0.0762(13) Uani 1 d . .
O21 O -0.1173(8) 0.1312(10) 0.7618(6) 0.202(5) Uani 1 d . .
O22 O -0.1511(5) 0.1743(5) 0.8643(4) 0.132(3) Uani 1 d . .
O23 O -0.2644(4) 0.0885(4) 0.8057(3) 0.112(2) Uani 1 d . .
O31 O -0.0781(4) 0.4108(4) 0.8401(3) 0.0834(14) Uani 1 d . .
O32 O -0.0976(3) 0.3666(3) 0.9519(3) 0.0734(11) Uani 1 d . .
O33 O -0.1667(5) 0.5031(4) 0.9164(4) 0.123(2) Uani 1 d . .
N1 N 0.1830(3) 0.3411(3) 0.8992(3) 0.0486(10) Uani 1 d . .
N2 N -0.1807(4) 0.1336(5) 0.8109(3) 0.0710(15) Uani 1 d . .
N3 N -0.1155(4) 0.4280(4) 0.9029(4) 0.0698(14) Uani 1 d . .
C1S C 0.5443(12) 0.5566(16) 0.6319(11) 0.210(10) Uani 0.80 d P .
C2 C 0.2588(5) 0.3372(4) 0.8356(3) 0.0606(14) Uani 1 d . .
H2A H 0.2876(1251) 0.2711(1328) 0.8313(1518) 1.200 Uiso 1 calc . .
H2B H 0.3206(1319) 0.3806(1118) 0.8450(1125) 1.200 Uiso 1 calc . .
C2S C 0.5220(19) 0.5087(19) 0.6986(18) 0.252(13) Uani 0.80 d P .
C3 C 0.2056(7) 0.3663(5) 0.7622(4) 0.085(2) Uani 1 d . .
H3A H 0.2623(1279) 0.3690(1581) 0.7246(950) 1.200 Uiso 1 calc . .
H3B H 0.1744(1694) 0.4315(1074) 0.7670(1205) 1.200 Uiso 1 calc . .
C3S C 0.5984(26) 0.3730(33) 0.7816(21) 0.328(23) Uani 0.80 d P .
C4S C 0.5533(30) 0.2922(33) 0.7455(16) 0.296(18) Uani 0.80 d P .
C5 C 0.1759(8) 0.1711(7) 0.7188(5) 0.109(3) Uani 1 d . .
H5A H 0.1714(1597) 0.1522(997) 0.6674(643) 1.200 Uiso 1 calc . .
H5B H 0.2527(1153) 0.1851(1514) 0.7297(996) 1.200 Uiso 1 calc . .
C6 C 0.1378(8) 0.0824(6) 0.7674(5) 0.104(3) Uani 1 d . .
H6A H 0.0631(1321) 0.0635(1259) 0.7547(1235) 1.200 Uiso 1 calc . .
H6B H 0.1859(1625) 0.0265(1404) 0.7596(1195) 1.200 Uiso 1 calc . .
C8 C 0.1110(7) 0.0327(5) 0.8890(6) 0.095(3) Uani 1 d . .
H8A H 0.1567(1352) -0.0241(1083) 0.8785(1519) 1.200 Uiso 1 calc . .
H8B H 0.0348(1041) 0.0151(998) 0.8796(1357) 1.200 Uiso 1 calc . .
C9 C 0.1249(6) 0.0628(5) 0.9700(6) 0.089(2) Uani 1 d . .
H9A H 0.2024(1412) 0.0746(1617) 0.9798(1037) 1.200 Uiso 1 calc . .
H9B H 0.1013(1246) 0.0090(919) 1.0012(1097) 1.200 Uiso 1 calc . .
C11 C 0.1532(5) 0.2569(5) 1.0213(3) 0.0689(14) Uani 1 d . .
H11A H 0.1181(1168) 0.3158(1220) 1.0398(1003) 1.200 Uiso 1 calc . .
H11B H 0.1947(1354) 0.2281(1242) 1.0615(909) 1.200 Uiso 1 calc . .
C12 C 0.2345(4) 0.2862(4) 0.9603(3) 0.0592(14) Uani 1 d . .
H12A H 0.2925(1577) 0.3262(1159) 0.9816(1123) 1.200 Uiso 1 calc . .
H12B H 0.2685(1623) 0.2274(1789) 0.9406(1641) 1.200 Uiso 1 calc . .
C13 C 0.1548(4) 0.4451(4) 0.9203(4) 0.0550(14) Uani 1 d . .
H13A H 0.1023(1351) 0.4435(1628) 0.9606(974) 1.200 Uiso 1 calc . .
H13B H 0.1187(1468) 0.4764(1117) 0.8788(1267) 1.200 Uiso 1 calc . .
C14 C 0.2526(4) 0.5076(4) 0.9431(3) 0.0554(13) Uani 1 d . .
C15 C 0.2902(6) 0.5246(4) 1.0170(4) 0.078(2) Uani 1 d . .
H15 H 0.2619(6) 0.4961(4) 1.0596(4) 0.119(32) Uiso 1 calc R .
C16 C 0.3791(6) 0.5934(5) 1.0131(6) 0.091(3) Uani 1 d . .
H16 H 0.4182(6) 0.6182(5) 1.0531(6) 2.000(2388) Uiso 1 calc R .
C17 C 0.3974(6) 0.6171(5) 0.9393(7) 0.104(3) Uani 1 d . .
H17 H 0.4511(6) 0.6598(5) 0.9216(7) 0.079(19) Uiso 1 calc R .
C18 C 0.3205(5) 0.5651(4) 0.8965(5) 0.076(2) Uani 1 d . .
H18 H 0.3149(5) 0.5681(4) 0.8455(5) 0.115(31) Uiso 1 calc R .
C19 C 0.1947(28) 0.7742(17) 1.0234(15) 0.237(17) Uani 1 d . .
H19 H 0.2300(28) 0.8005(17) 1.0644(15) 0.497(213) Uiso 1 calc R .
C20 C 0.1161(21) 0.7101(16) 1.0292(15) 0.209(11) Uani 1 d . .
H20 H 0.0890(21) 0.6827(16) 1.0725(15) 0.148(46) Uiso 1 calc R .
C21 C 0.0796(10) 0.6899(9) 0.9568(15) 0.152(6) Uani 1 d . .
H21 H 0.0229(10) 0.6478(9) 0.9429(15) 2.000(2435) Uiso 1 calc R .
C22 C 0.1464(13) 0.7464(11) 0.9102(7) 0.142(4) Uani 1 d . .
H22 H 0.1449(13) 0.7505(11) 0.8591(7) 0.147(40) Uiso 1 calc R .
C23 C 0.2189(13) 0.7973(8) 0.9615(16) 0.186(9) Uani 1 d . .
H23 H 0.2749(13) 0.8406(8) 0.9486(16) 0.166(47) Uiso 1 calc R .

loop_
_atom_type_symbol
_atom_type_description
_atom_type_scat_dispersion_real
_atom_type_scat_dispersion_imag
_atom_type_scat_source
Cd Cd -0.8075 1.2024 'International Tables Vol C Tables 4.2.6.8 and 6.1.1.4'
Fe Fe 0.3463 0.8444 'International Tables Vol C Tables 4.2.6.8 and 6.1.1.4'
S S 0.1246 0.1234 'International Tables Vol C Tables 4.2.6.8 and 6.1.1.4'
O O 0.0106 0.0060 'International Tables Vol C Tables 4.2.6.8 and 6.1.1.4'
N N 0.0061 0.0033 'International Tables Vol C Tables 4.2.6.8 and 6.1.1.4'
C C 0.0033 0.0016 'International Tables Vol C Tables 4.2.6.8 and 6.1.1.4'
H H 0.0000 0.0000 'International Tables Vol C Tables 4.2.6.8 and 6.1.1.4'

loop_
_geom_angle_atom_site_label_1
_geom_angle_atom_site_label_2
_geom_angle_atom_site_label_3
_geom_angle
_geom_angle_site_symmetry_1
_geom_angle_site_symmetry_3
_geom_angle_publ_flag
O22 Cd O31 92.0(2) . . ?
O22 Cd N1 165.5(2) . . ?
O31 Cd N1 91.9(2) . . ?
O22 Cd O32 80.7(2) . . ?
O31 Cd O32 51.1(2) . . ?
N1 Cd O32 91.00(14) . . ?
O22 Cd O7 98.5(2) . . ?
O31 Cd O7 157.0(2) . . ?
N1 Cd O7 82.93(13) . . ?
O32 Cd O7 150.9(2) . . ?
O22 Cd S4 112.9(2) . . ?
O31 Cd S4 84.26(13) . . ?
N1 Cd S4 81.36(11) . . ?
O32 Cd S4 134.52(10) . . ?
O7 Cd S4 72.81(12) . . ?
O22 Cd S10 85.4(2) . . ?
O31 Cd S10 128.68(13) . . ?
N1 Cd S10 81.25(11) . . ?
O32 Cd S10 78.09(10) . . ?
O7 Cd S10 72.84(12) . . ?
S4 Cd S10 143.03(6) . . ?
C23 Fe C19 34.9(9) . . ?
C23 Fe C20 63.5(8) . . ?
C19 Fe C20 37.6(9) . . ?
C23 Fe C21 67.6(6) . . ?
C19 Fe C21 65.3(8) . . ?
C20 Fe C21 41.1(8) . . ?
C23 Fe C22 42.5(6) . . ?
C19 Fe C22 65.2(6) . . ?
C20 Fe C22 67.8(7) . . ?
C21 Fe C22 40.7(6) . . ?
C23 Fe C18 126.5(8) . . ?
C19 Fe C18 159.0(13) . . ?
C20 Fe C18 160.8(10) . . ?
C21 Fe C18 123.2(6) . . ?
C22 Fe C18 107.6(4) . . ?
C23 Fe C14 162.7(9) . . ?
C19 Fe C14 159.8(12) . . ?
C20 Fe C14 124.6(8) . . ?
C21 Fe C14 107.6(3) . . ?
C22 Fe C14 123.0(5) . . ?
C18 Fe C14 41.0(2) . . ?
C23 Fe C15 155.2(8) . . ?
C19 Fe C15 125.0(8) . . ?
C20 Fe C15 109.1(6) . . ?
C21 Fe C15 123.9(7) . . ?
C22 Fe C15 160.2(6) . . ?
C18 Fe C15 68.6(3) . . ?
C14 Fe C15 41.4(2) . . ?
C23 Fe C16 120.9(5) . . ?
C19 Fe C16 110.6(6) . . ?
C20 Fe C16 123.7(9) . . ?
C21 Fe C16 160.4(9) . . ?
C22 Fe C16 157.2(6) . . ?
C18 Fe C16 67.9(3) . . ?
C14 Fe C16 69.2(2) . . ?
C15 Fe C16 41.1(3) . . ?
C23 Fe C17 109.0(6) . . ?
C19 Fe C17 124.8(11) . . ?
C20 Fe C17 158.0(11) . . ?
C21 Fe C17 158.5(9) . . ?
C22 Fe C17 122.1(6) . . ?
C18 Fe C17 40.4(3) . . ?
C14 Fe C17 68.9(2) . . ?
C15 Fe C17 68.4(4) . . ?
C16 Fe C17 40.0(3) . . ?
C5 S4 C3 100.5(4) . . ?
C5 S4 Cd 103.3(3) . . ?
C3 S4 Cd 94.7(2) . . ?
C11 S10 C9 102.8(3) . . ?
C11 S10 Cd 93.9(2) . . ?
C9 S10 Cd 103.6(3) . . ?
C2S OS C3S 111.0(26) . . ?
C6 O7 C8 109.2(6) . . ?
C6 O7 Cd 111.0(4) . . ?
C8 O7 Cd 108.9(4) . . ?
N2 O22 Cd 120.4(5) . . ?
N3 O31 Cd 99.0(3) . . ?
N3 O32 Cd 92.3(4) . . ?
C12 N1 C2 107.8(4) . . ?
C12 N1 C13 112.5(4) . . ?
C2 N1 C13 111.9(4) . . ?
C12 N1 Cd 108.4(3) . . ?
C2 N1 Cd 108.2(3) . . ?
C13 N1 Cd 108.0(3) . . ?
O22 N2 O21 116.1(7) . . ?
O22 N2 O23 124.8(6) . . ?
O21 N2 O23 118.8(8) . . ?
O33 N3 O32 120.7(7) . . ?
O33 N3 O31 121.6(6) . . ?
O32 N3 O31 117.7(5) . . ?
N1 C2 C3 114.1(5) . . ?
C1S C2S OS 104.4(20) . . ?
C2 C3 S4 113.4(4) . . ?
C4S C3S OS 83.8(28) . . ?
C6 C5 S4 114.2(6) . . ?
O7 C6 C5 107.3(6) . . ?
O7 C8 C9 109.6(5) . . ?
C8 C9 S10 113.0(5) . . ?
C12 C11 S10 115.3(4) . . ?
N1 C12 C11 113.7(4) . . ?
N1 C13 C14 114.8(4) . . ?
C18 C14 C15 106.6(6) . . ?
C18 C14 C13 126.9(6) . . ?
C15 C14 C13 126.4(6) . . ?
C18 C14 Fe 69.4(3) . . ?
C15 C14 Fe 69.8(3) . . ?
C13 C14 Fe 123.0(4) . . ?
C16 C15 C14 107.4(7) . . ?
C16 C15 Fe 69.5(4) . . ?
C14 C15 Fe 68.8(3) . . ?
C17 C16 C15 108.6(6) . . ?
C17 C16 Fe 70.3(4) . . ?
C15 C16 Fe 69.4(3) . . ?
C16 C17 C18 107.9(7) . . ?
C16 C17 Fe 69.7(5) . . ?
C18 C17 Fe 68.8(4) . . ?
C17 C18 C14 109.5(8) . . ?
C17 C18 Fe 70.8(5) . . ?
C14 C18 Fe 69.6(4) . . ?
C23 C19 C20 115.5(20) . . ?
C23 C19 Fe 72.1(11) . . ?
C20 C19 Fe 71.2(8) . . ?
C19 C20 C21 106.6(20) . . ?
C19 C20 Fe 71.2(11) . . ?
C21 C20 Fe 69.5(8) . . ?
C22 C21 C20 105.9(14) . . ?
C22 C21 Fe 69.7(7) . . ?
C20 C21 Fe 69.4(7) . . ?
C21 C22 C23 102.9(14) . . ?
C21 C22 Fe 69.6(6) . . ?
C23 C22 Fe 68.3(6) . . ?
C19 C23 C22 109.1(19) . . ?
C19 C23 Fe 73.1(9) . . ?
C22 C23 Fe 69.2(6) . . ?

loop_
_geom_bond_atom_site_label_1
_geom_bond_atom_site_label_2
_geom_bond_distance
_geom_bond_site_symmetry_2
_geom_bond_publ_flag
Cd O22 2.290(5) . ?
Cd O31 2.396(4) . ?
Cd N1 2.436(4) . ?
Cd O32 2.541(5) . ?
Cd O7 2.564(4) . ?
Cd S4 2.639(2) . ?
Cd S10 2.655(2) . ?
Fe C23 2.004(10) . ?
Fe C19 2.015(14) . ?
Fe C20 2.015(14) . ?
Fe C21 2.015(10) . ?
Fe C22 2.016(8) . ?
Fe C18 2.022(7) . ?
Fe C14 2.026(5) . ?
Fe C15 2.038(7) . ?
Fe C16 2.040(6) . ?
Fe C17 2.048(8) . ?
S4 C5 1.800(10) . ?
S4 C3 1.841(8) . ?
S10 C11 1.805(7) . ?
S10 C9 1.811(8) . ?
OS C2S 1.42(2) . ?
OS C3S 1.68(3) . ?
O7 C6 1.418(10) . ?
O7 C8 1.443(9) . ?
O21 N2 1.179(9) . ?
O22 N2 1.173(7) . ?
O23 N2 1.190(7) . ?
O31 N3 1.251(7) . ?
O32 N3 1.241(6) . ?
O33 N3 1.222(7) . ?
N1 C12 1.477(7) . ?
N1 C2 1.478(7) . ?
N1 C13 1.508(6) . ?
C1S C2S 1.40(3) . ?
C2 C3 1.533(10) . ?
C3S C4S 1.39(5) . ?
C5 C6 1.567(15) . ?
C8 C9 1.538(14) . ?
C11 C12 1.536(8) . ?
C13 C14 1.519(8) . ?
C14 C18 1.417(9) . ?
C14 C15 1.436(9) . ?
C15 C16 1.431(10) . ?
C16 C17 1.398(12) . ?
C17 C18 1.406(10) . ?
C19 C23 1.20(3) . ?
C19 C20 1.30(3) . ?
C20 C21 1.41(3) . ?
C21 C22 1.40(2) . ?
C22 C23 1.46(2) . ?
